data_7716161
loop_
_publ_author_name
'Manu Manohar, Ezhava'
'Roy, Soumalya'
'Li, Xiao-Lei'
'Tothadi, Srinu'
'Mok, Jun-Gwi'
'Tang, Jinkui'
'Herchel, Radovan'
'Lee, Junseong'
'Dey, Atanu'
'Das, Sourav'

_publ_section_title
;
 Halide mediated modulation of magnetic interaction and anisotropy in
 dimeric Co(II) complexes.
;
_journal_issue 25
_journal_name_full 'Dalton transactions (Cambridge, England : 2003)'
_journal_page_first 10499
_journal_page_last 10510
_journal_paper_doi 10.1039/d4dt00927d
_journal_volume 53
_journal_year 2024
_chemical_formula_moiety 'C21 H18 Cl2 Co2 N4 O3, H2 O'
_chemical_formula_sum 'C21 H20 Cl2 Co2 N4 O4'
_chemical_formula_weight 581.17
_space_group_crystal_system monoclinic
_space_group_IT_number 14
_space_group_name_Hall '-P 2yn'
_space_group_name_H-M_alt 'P 1 21/n 1'
_atom_sites_solution_hydrogens mixed
_audit_creation_date 2024-05-01
_audit_creation_method
;
Olex2 1.2
(compiled 2018.05.29 svn.r3508 for OlexSys, GUI svn.r5506)
;
_audit_update_record
;
2024-05-13 deposited with the CCDC.	2024-05-23 downloaded from the CCDC.
;
_cell_angle_alpha 90
_cell_angle_beta 95.056(6)
_cell_angle_gamma 90
_cell_formula_units_Z 4
_cell_length_a 12.068(3)
_cell_length_b 14.316(3)
_cell_length_c 13.869(3)
_cell_measurement_reflns_used 9880
_cell_measurement_temperature 273(2)
_cell_measurement_theta_max 28.183
_cell_measurement_theta_min 2.212
_cell_volume 2386.8(9)
_computing_cell_refinement 'SAINT V8.38A (?, 2016)'
_computing_data_reduction 'SAINT V8.38A (?, 2016)'
_computing_molecular_graphics 'Olex2 (Dolomanov et al., 2009)'
_computing_publication_material 'Olex2 (Dolomanov et al., 2009)'
_computing_structure_refinement 'ShelXL (Sheldrick, 2015)'
_computing_structure_solution 'ShelXT (Sheldrick, 2015)'
_diffrn_ambient_temperature 273.15
_diffrn_measured_fraction_theta_full 0.999
_diffrn_measured_fraction_theta_max 0.997
_diffrn_measurement_device_type 'Bruker APEX-II CCD'
_diffrn_measurement_method '\f and \w scans'
_diffrn_radiation_type MoK\a
_diffrn_radiation_wavelength 0.71073
_diffrn_reflns_av_R_equivalents 0.0542
_diffrn_reflns_av_unetI/netI 0.0346
_diffrn_reflns_Laue_measured_fraction_full 0.999
_diffrn_reflns_Laue_measured_fraction_max 0.997
_diffrn_reflns_limit_h_max 16
_diffrn_reflns_limit_h_min -16
_diffrn_reflns_limit_k_max 19
_diffrn_reflns_limit_k_min -19
_diffrn_reflns_limit_l_max 18
_diffrn_reflns_limit_l_min -18
_diffrn_reflns_number 37251
_diffrn_reflns_point_group_measured_fraction_full 0.999
_diffrn_reflns_point_group_measured_fraction_max 0.997
_diffrn_reflns_theta_full 25.242
_diffrn_reflns_theta_max 28.318
_diffrn_reflns_theta_min 2.846
_exptl_absorpt_coefficient_mu 1.649
_exptl_absorpt_correction_T_max 0.7457
_exptl_absorpt_correction_T_min 0.6824
_exptl_absorpt_correction_type multi-scan
_exptl_absorpt_process_details
'SADABS-2016/2 (Bruker,2016/2) was used for absorption correction. wR2(int) was 0.1371 before and 0.0650 after correction. The Ratio of minimum to maximum transmission is 0.9151. The \l/2 correction factor is Not present.'
_exptl_crystal_colour 'clear brown'
_exptl_crystal_colour_lustre clear
_exptl_crystal_colour_primary brown
_exptl_crystal_density_diffrn 1.617
_exptl_crystal_description block
_exptl_crystal_F_000 1176
_exptl_crystal_size_max 0.076
_exptl_crystal_size_mid 0.055
_exptl_crystal_size_min 0.043
_refine_diff_density_max 1.074
_refine_diff_density_min -0.936
_refine_diff_density_rms 0.077
_refine_ls_extinction_method none
_refine_ls_goodness_of_fit_ref 1.085
_refine_ls_hydrogen_treatment mixed
_refine_ls_matrix_type full
_refine_ls_number_parameters 315
_refine_ls_number_reflns 5930
_refine_ls_number_restraints 2
_refine_ls_restrained_S_all 1.085
_refine_ls_R_factor_all 0.0457
_refine_ls_R_factor_gt 0.0323
_refine_ls_shift/su_max 0.001
_refine_ls_shift/su_mean 0.000
_refine_ls_structure_factor_coef Fsqd
_refine_ls_weighting_details 'w=1/[\s^2^(Fo^2^)+(0.0237P)^2^+2.4910P] where P=(Fo^2^+2Fc^2^)/3'
_refine_ls_weighting_scheme calc
_refine_ls_wR_factor_gt 0.0720
_refine_ls_wR_factor_ref 0.0806
_reflns_Friedel_coverage 0.000
_reflns_number_gt 4901
_reflns_number_total 5930
_reflns_threshold_expression 'I > 2\s(I)'
_cod_data_source_file d4dt00927d2.cif
_cod_data_source_block 1
_cod_depositor_comments 'Adding full bibliography for 7716161--7716163.cif.'
_cod_original_cell_volume 2386.9(10)
_cod_database_code 7716161
_shelx_shelxl_version_number 2018/3
_shelx_space_group_comment
;
The symmetry employed for this shelxl refinement is uniquely defined
by the following loop, which should always be used as a source of
symmetry information in preference to the above space-group names.
They are only intended as comments.
;
_olex2_refinement_description
;
1. Fixed Uiso
 At 1.2 times of:
  All C(H) groups
 At 1.5 times of:
  All C(H,H,H) groups
2. Restrained distances
 H3A-O3 = O4-H4A
 0.82 with sigma of 0.02
3.a Aromatic/amide H refined with riding coordinates:
 C18(H18), C2(H2), C16(H16), C17(H17), C11(H11), C13(H13), C3(H3), C10(H10),
 C15(H15), C7(H7), C9(H9), C4(H4), C5(H5)
3.b Idealised Me refined as rotating group:
 C20(H20A,H20B,H20C)
;
_olex2_submission_special_instructions 'No special instructions were received'

loop_
_space_group_symop_operation_xyz
'x, y, z'
'-x+1/2, y+1/2, -z+1/2'
'-x, -y, -z'
'x-1/2, -y-1/2, z-1/2'

loop_
_atom_site_label
_atom_site_type_symbol
_atom_site_fract_x
_atom_site_fract_y
_atom_site_fract_z
_atom_site_U_iso_or_equiv
_atom_site_adp_type
_atom_site_occupancy
_atom_site_site_symmetry_order
_atom_site_calc_flag
_atom_site_refinement_flags_posn
_atom_site_refinement_flags_adp
_atom_site_refinement_flags_occupancy
_atom_site_disorder_assembly
_atom_site_disorder_group
Co1 Co 0.37561(2) 0.63233(2) 0.67732(2) 0.01756(8) Uani 1 1 d . . . . .
Co2 Co 0.13164(2) 0.72240(2) 0.62556(2) 0.01794(8) Uani 1 1 d . . . . .
Cl1 Cl 0.11804(5) 0.88007(4) 0.62793(4) 0.02665(13) Uani 1 1 d . . . . .
O2 O 0.25054(13) 0.66367(12) 0.56034(10) 0.0215(3) Uani 1 1 d . . . . .
O1 O 0.22026(13) 0.66822(12) 0.73553(11) 0.0231(3) Uani 1 1 d . . . . .
O3 O 0.32378(15) 0.48711(12) 0.66700(12) 0.0232(3) Uani 1 1 d D . . . .
N2 N 0.54603(15) 0.59382(13) 0.71298(13) 0.0203(4) Uani 1 1 d . . . . .
O4 O 0.1005(2) 0.45986(18) 0.61434(17) 0.0458(5) Uani 1 1 d D . . . .
N1 N 0.40318(16) 0.62132(13) 0.83677(13) 0.0195(4) Uani 1 1 d . . . . .
N3 N 0.45662(15) 0.61996(13) 0.53995(13) 0.0192(4) Uani 1 1 d . . . . .
N4 N 0.41659(17) 0.77741(14) 0.68001(14) 0.0240(4) Uani 1 1 d . . . . .
C18 C 0.2057(2) 0.69157(16) 0.39088(16) 0.0230(5) Uani 1 1 d . . . . .
H18 H 0.132313 0.706639 0.399847 0.028 Uiso 1 1 calc R . . . .
C2 C 0.1162(2) 0.68342(16) 0.87378(16) 0.0239(5) Uani 1 1 d . . . . .
H2 H 0.052476 0.701763 0.835884 0.029 Uiso 1 1 calc R . . . .
C16 C 0.3515(2) 0.66975(17) 0.28338(16) 0.0256(5) Uani 1 1 d . . . . .
H16 H 0.374717 0.671612 0.221211 0.031 Uiso 1 1 calc R . . . .
C17 C 0.2422(2) 0.69450(17) 0.29923(16) 0.0258(5) Uani 1 1 d . . . . .
H17 H 0.193381 0.713213 0.247165 0.031 Uiso 1 1 calc R . . . .
C12 C 0.61471(19) 0.58437(16) 0.64266(17) 0.0224(5) Uani 1 1 d . . . . .
C1 C 0.2145(2) 0.66470(16) 0.83051(15) 0.0206(4) Uani 1 1 d . . . . .
C1AA C 0.27938(19) 0.66582(16) 0.47047(15) 0.0197(4) Uani 1 1 d . . . . .
C11 C 0.7277(2) 0.56449(17) 0.66323(19) 0.0283(5) Uani 1 1 d . . . . .
H11 H 0.774511 0.557946 0.613828 0.034 Uiso 1 1 calc R . . . .
C6 C 0.3107(2) 0.63807(15) 0.88922(15) 0.0206(4) Uani 1 1 d . . . . .
C13 C 0.56050(19) 0.59925(16) 0.54497(17) 0.0222(5) Uani 1 1 d . . . . .
H13 H 0.599028 0.594000 0.490028 0.027 Uiso 1 1 calc R . . . .
C3 C 0.1141(2) 0.67455(17) 0.97279(17) 0.0268(5) Uani 1 1 d . . . . .
H3 H 0.048866 0.687596 1.001277 0.032 Uiso 1 1 calc R . . . .
C10 C 0.7680(2) 0.55485(18) 0.7592(2) 0.0327(6) Uani 1 1 d . . . . .
H10 H 0.842826 0.541607 0.774972 0.039 Uiso 1 1 calc R . . . .
C15 C 0.4246(2) 0.64262(16) 0.36039(16) 0.0220(5) Uani 1 1 d . . . . .
H15 H 0.496779 0.625134 0.349977 0.026 Uiso 1 1 calc R . . . .
C8 C 0.58570(19) 0.58413(16) 0.80601(17) 0.0232(5) Uani 1 1 d . . . . .
C7 C 0.5008(2) 0.59949(16) 0.87410(16) 0.0233(5) Uani 1 1 d . . . . .
H7 H 0.517039 0.593713 0.940639 0.028 Uiso 1 1 calc R . . . .
C19 C 0.4172(2) 0.85600(17) 0.66821(17) 0.0243(5) Uani 1 1 d . . . . .
C14 C 0.39016(19) 0.64136(15) 0.45431(15) 0.0200(4) Uani 1 1 d . . . . .
C9 C 0.6973(2) 0.56481(18) 0.83210(19) 0.0300(5) Uani 1 1 d . . . . .
H9 H 0.723798 0.558723 0.896811 0.036 Uiso 1 1 calc R . . . .
C4 C 0.2086(2) 0.64626(19) 1.03053(17) 0.0312(6) Uani 1 1 d . . . . .
H4 H 0.205529 0.639212 1.096894 0.037 Uiso 1 1 calc R . . . .
C5 C 0.3070(2) 0.62863(18) 0.98961(16) 0.0272(5) Uani 1 1 d . . . . .
H5 H 0.370225 0.610644 1.028342 0.033 Uiso 1 1 calc R . . . .
C20 C 0.4164(2) 0.95653(18) 0.6508(2) 0.0339(6) Uani 1 1 d . . . . .
H20A H 0.473798 0.972148 0.609812 0.051 Uiso 1 1 calc GR . . . .
H20B H 0.429575 0.988913 0.711339 0.051 Uiso 1 1 calc GR . . . .
H20C H 0.345442 0.974678 0.619782 0.051 Uiso 1 1 calc GR . . . .
Cl2 Cl -0.03518(5) 0.65701(5) 0.58217(6) 0.04292(18) Uani 1 1 d . . . . .
H3A H 0.2577(16) 0.473(2) 0.6476(19) 0.033(8) Uiso 1 1 d D . . . .
H3B H 0.335(3) 0.457(3) 0.716(3) 0.062(12) Uiso 1 1 d . . . . .
H4A H 0.063(4) 0.508(3) 0.598(4) 0.14(2) Uiso 1 1 d D . . . .
H4B H 0.100(5) 0.411(4) 0.579(4) 0.13(2) Uiso 1 1 d . . . . .

loop_
_atom_site_aniso_label
_atom_site_aniso_U_11
_atom_site_aniso_U_22
_atom_site_aniso_U_33
_atom_site_aniso_U_23
_atom_site_aniso_U_13
_atom_site_aniso_U_12
Co1 0.01811(15) 0.01948(15) 0.01557(14) 0.00128(11) 0.00417(11) 0.00200(11)
Co2 0.01700(15) 0.02097(16) 0.01618(14) -0.00145(11) 0.00339(11) 0.00133(11)
Cl1 0.0326(3) 0.0218(3) 0.0243(3) -0.0028(2) -0.0042(2) 0.0039(2)
O2 0.0209(8) 0.0297(9) 0.0148(7) 0.0005(6) 0.0054(6) 0.0058(6)
O1 0.0243(8) 0.0308(9) 0.0149(7) 0.0029(6) 0.0063(6) 0.0076(7)
O3 0.0259(9) 0.0226(9) 0.0217(8) 0.0015(7) 0.0050(7) -0.0016(7)
N2 0.0197(9) 0.0185(9) 0.0227(9) 0.0007(7) 0.0024(7) -0.0001(7)
O4 0.0462(13) 0.0399(13) 0.0487(13) 0.0009(11) -0.0116(10) -0.0110(10)
N1 0.0221(9) 0.0189(9) 0.0174(8) 0.0012(7) 0.0018(7) -0.0003(7)
N3 0.0205(9) 0.0188(9) 0.0192(9) -0.0011(7) 0.0067(7) 0.0002(7)
N4 0.0284(11) 0.0233(11) 0.0213(9) 0.0012(8) 0.0075(8) 0.0010(8)
C18 0.0254(12) 0.0248(12) 0.0190(10) -0.0005(9) 0.0037(9) 0.0041(9)
C2 0.0291(12) 0.0211(11) 0.0224(11) 0.0001(9) 0.0077(9) 0.0039(9)
C16 0.0360(14) 0.0245(12) 0.0176(10) -0.0008(9) 0.0100(10) -0.0054(10)
C17 0.0345(13) 0.0253(12) 0.0177(10) 0.0003(9) 0.0029(9) 0.0012(10)
C12 0.0206(11) 0.0168(11) 0.0304(12) 0.0018(9) 0.0063(9) 0.0000(8)
C1 0.0288(12) 0.0184(11) 0.0153(9) 0.0005(8) 0.0060(9) 0.0027(9)
C1AA 0.0254(11) 0.0201(11) 0.0145(9) -0.0016(8) 0.0070(8) 0.0011(9)
C11 0.0203(12) 0.0259(13) 0.0398(14) 0.0041(11) 0.0078(10) -0.0001(9)
C6 0.0274(12) 0.0182(11) 0.0167(10) -0.0024(8) 0.0044(9) 0.0002(9)
C13 0.0234(11) 0.0198(11) 0.0249(11) -0.0005(9) 0.0108(9) -0.0009(9)
C3 0.0362(14) 0.0241(12) 0.0220(11) -0.0036(9) 0.0138(10) 0.0012(10)
C10 0.0193(12) 0.0310(14) 0.0473(15) 0.0035(12) 0.0001(11) -0.0009(10)
C15 0.0245(12) 0.0224(11) 0.0205(10) -0.0023(9) 0.0101(9) -0.0035(9)
C8 0.0230(11) 0.0184(11) 0.0275(11) 0.0022(9) -0.0012(9) -0.0019(9)
C7 0.0286(12) 0.0211(11) 0.0197(10) 0.0014(9) -0.0013(9) -0.0010(9)
C19 0.0216(11) 0.0273(13) 0.0246(11) 0.0007(9) 0.0055(9) -0.0003(9)
C14 0.0249(11) 0.0177(11) 0.0182(10) -0.0006(8) 0.0054(9) -0.0016(8)
C9 0.0261(13) 0.0275(13) 0.0350(13) 0.0038(11) -0.0048(10) -0.0024(10)
C4 0.0436(16) 0.0359(14) 0.0149(10) -0.0016(10) 0.0075(10) 0.0006(11)
C5 0.0340(13) 0.0310(13) 0.0161(10) -0.0010(9) 0.0004(9) 0.0005(10)
C20 0.0338(14) 0.0249(13) 0.0432(15) 0.0054(11) 0.0036(12) -0.0031(10)
Cl2 0.0217(3) 0.0485(4) 0.0595(4) -0.0214(4) 0.0087(3) -0.0095(3)

loop_
_atom_type_symbol
_atom_type_description
_atom_type_scat_dispersion_real
_atom_type_scat_dispersion_imag
_atom_type_scat_source
C C 0.0033 0.0016 'International Tables Vol C Tables 4.2.6.8 and 6.1.1.4'
H H 0.0000 0.0000 'International Tables Vol C Tables 4.2.6.8 and 6.1.1.4'
Cl Cl 0.1484 0.1585 'International Tables Vol C Tables 4.2.6.8 and 6.1.1.4'
Co Co 0.3494 0.9721 'International Tables Vol C Tables 4.2.6.8 and 6.1.1.4'
N N 0.0061 0.0033 'International Tables Vol C Tables 4.2.6.8 and 6.1.1.4'
O O 0.0106 0.0060 'International Tables Vol C Tables 4.2.6.8 and 6.1.1.4'

loop_
_geom_angle_atom_site_label_1
_geom_angle_atom_site_label_2
_geom_angle_atom_site_label_3
_geom_angle
_geom_angle_site_symmetry_1
_geom_angle_site_symmetry_3
_geom_angle_publ_flag
O2 Co1 O1 70.18(6) . . ?
O2 Co1 O3 88.35(7) . . ?
O2 Co1 N1 142.92(6) . . ?
O2 Co1 N3 72.80(6) . . ?
O1 Co1 O3 89.88(7) . . ?
O1 Co1 N1 72.75(6) . . ?
O1 Co1 N3 142.94(6) . . ?
O3 Co1 N1 90.84(7) . . ?
O3 Co1 N3 90.75(6) . . ?
N2 Co1 O2 144.87(6) . . ?
N2 Co1 O1 144.93(7) . . ?
N2 Co1 O3 91.94(7) . . ?
N2 Co1 N1 72.21(7) . . ?
N2 Co1 N3 72.06(7) . . ?
N1 Co1 N3 144.27(7) . . ?
N4 Co1 O2 87.51(7) . . ?
N4 Co1 O1 88.25(7) . . ?
N4 Co1 O3 175.84(7) . . ?
N4 Co1 N2 91.73(8) . . ?
N4 Co1 N1 92.16(7) . . ?
N4 Co1 N3 88.50(7) . . ?
O2 Co2 Cl1 119.56(5) . . ?
O2 Co2 Cl2 111.91(6) . . ?
O1 Co2 Cl1 114.95(5) . . ?
O1 Co2 O2 79.39(7) . . ?
O1 Co2 Cl2 117.40(6) . . ?
Cl2 Co2 Cl1 110.73(3) . . ?
Co2 O2 Co1 103.56(7) . . ?
C1AA O2 Co1 119.15(14) . . ?
C1AA O2 Co2 133.72(14) . . ?
Co2 O1 Co1 103.67(7) . . ?
C1 O1 Co1 118.91(14) . . ?
C1 O1 Co2 136.12(15) . . ?
C12 N2 Co1 119.98(15) . . ?
C12 N2 C8 119.8(2) . . ?
C8 N2 Co1 120.10(15) . . ?
C6 N1 Co1 116.66(14) . . ?
C7 N1 Co1 118.18(15) . . ?
C7 N1 C6 125.15(19) . . ?
C13 N3 Co1 118.21(15) . . ?
C13 N3 C14 125.25(19) . . ?
C14 N3 Co1 116.42(14) . . ?
C19 N4 Co1 164.7(2) . . ?
C17 C18 C1AA 120.0(2) . . ?
C3 C2 C1 119.9(2) . . ?
C15 C16 C17 119.7(2) . . ?
C18 C17 C16 121.1(2) . . ?
N2 C12 C11 121.8(2) . . ?
N2 C12 C13 113.8(2) . . ?
C11 C12 C13 124.4(2) . . ?
O1 C1 C2 122.5(2) . . ?
O1 C1 C6 118.1(2) . . ?
C2 C1 C6 119.3(2) . . ?
O2 C1AA C18 123.0(2) . . ?
O2 C1AA C14 118.2(2) . . ?
C18 C1AA C14 118.76(19) . . ?
C10 C11 C12 118.0(2) . . ?
N1 C6 C1 113.45(19) . . ?
C5 C6 N1 126.4(2) . . ?
C5 C6 C1 120.2(2) . . ?
N3 C13 C12 115.9(2) . . ?
C2 C3 C4 120.8(2) . . ?
C11 C10 C9 120.3(2) . . ?
C16 C15 C14 120.1(2) . . ?
N2 C8 C7 113.1(2) . . ?
N2 C8 C9 121.7(2) . . ?
C9 C8 C7 125.2(2) . . ?
N1 C7 C8 116.4(2) . . ?
N4 C19 C20 178.6(3) . . ?
N3 C14 C1AA 113.29(18) . . ?
C15 C14 N3 126.4(2) . . ?
C15 C14 C1AA 120.3(2) . . ?
C10 C9 C8 118.3(2) . . ?
C5 C4 C3 120.4(2) . . ?
C4 C5 C6 119.5(2) . . ?

loop_
_geom_bond_atom_site_label_1
_geom_bond_atom_site_label_2
_geom_bond_distance
_geom_bond_site_symmetry_2
_geom_bond_publ_flag
Co1 O2 2.1633(16) . ?
Co1 O1 2.1673(16) . ?
Co1 O3 2.1722(18) . ?
Co1 N2 2.1446(19) . ?
Co1 N1 2.2128(19) . ?
Co1 N3 2.2238(18) . ?
Co1 N4 2.135(2) . ?
Co2 Cl1 2.2638(8) . ?
Co2 O2 1.9527(15) . ?
Co2 O1 1.9453(16) . ?
Co2 Cl2 2.2534(8) . ?
O2 C1AA 1.324(2) . ?
O1 C1 1.326(2) . ?
N2 C12 1.341(3) . ?
N2 C8 1.343(3) . ?
N1 C6 1.406(3) . ?
N1 C7 1.283(3) . ?
N3 C13 1.284(3) . ?
N3 C14 1.407(3) . ?
N4 C19 1.137(3) . ?
C18 C17 1.382(3) . ?
C18 C1AA 1.404(3) . ?
C2 C1 1.402(3) . ?
C2 C3 1.381(3) . ?
C16 C17 1.402(3) . ?
C16 C15 1.379(3) . ?
C12 C11 1.398(3) . ?
C12 C13 1.467(3) . ?
C1 C6 1.410(3) . ?
C1AA C14 1.419(3) . ?
C11 C10 1.383(4) . ?
C6 C5 1.403(3) . ?
C3 C4 1.395(4) . ?
C10 C9 1.386(4) . ?
C15 C14 1.402(3) . ?
C8 C7 1.469(3) . ?
C8 C9 1.391(3) . ?
C19 C20 1.459(3) . ?
C4 C5 1.383(4) . ?
